data_7154717
loop_
_publ_author_name
'Papalia, T.'
'Lappano, R.'
'Barattucci, A.'
'Pisano, A.'
'Bruno, G.'
'Santolla, M. F.'
'Campagna, S.'
'De Marco, P.'
'Puntoriero, F.'
'De Francesco, E. M.'
'Rosano, C.'
'Maggiolini, M.'
'Bonaccorsi, P.'

_publ_section_title
;
 A Bodipy as a luminescent probe for detection of the G protein estrogen
 receptor (GPER).
;
_journal_issue 42
_journal_name_full 'Organic &amp; biomolecular chemistry'
_journal_page_first 10437
_journal_page_last 10441
_journal_paper_doi 10.1039/c5ob01827g
_journal_volume 13
_journal_year 2015
_chemical_formula_sum 'C16 H10 B Br F2 N2 O2'
_chemical_formula_weight 390.98
_chemical_name_common BODIPY1
_chemical_name_systematic
1-[4-(6-bromobenzo[1,3]dioxol-5-yl)-3a,4,5,9b-tetrahydro-3H-cyclopenta-[c]quinolin-8-yl]ethanone
_space_group_IT_number 2
_symmetry_cell_setting triclinic
_symmetry_Int_Tables_number 2
_symmetry_space_group_name_Hall '-P 1'
_symmetry_space_group_name_H-M 'P -1'
_atom_sites_solution_hydrogens geom
_audit_creation_date 2015-07-02T12:22:25-00:00
_audit_creation_method 'WinGX routine CIF_UPDATE'
_audit_update_record
;
2015-07-06 deposited with the CCDC.
2015-09-15 downloaded from the CCDC.
;
_cell_angle_alpha 110.6160(10)
_cell_angle_beta 95.0070(10)
_cell_angle_gamma 95.5940(10)
_cell_formula_units_Z 2
_cell_length_a 6.70700(10)
_cell_length_b 9.4550(2)
_cell_length_c 12.9340(3)
_cell_measurement_reflns_used 1236
_cell_measurement_temperature 293(2)
_cell_measurement_theta_max 36.02
_cell_measurement_theta_min 2.26
_cell_volume 757.49(3)
_computing_cell_refinement 'SAINT (Bruker, 2007)'
_computing_data_collection 'APEX2 (Bruker, 2007)'
_computing_data_reduction 'SAINT (Bruker, 2007)'
_computing_molecular_graphics 'XPW (Siemens, 1996)'
_computing_publication_material 'SHELXTL (Sheldrick, 2008)'
_computing_structure_refinement 'SHELXL-2014 (Sheldrick, 2014)'
_computing_structure_solution 'SHELXS97 (Sheldrick, 2008)'
_diffrn_ambient_temperature 293(2)
_diffrn_measured_fraction_theta_full 0.992
_diffrn_measured_fraction_theta_max 0.992
_diffrn_measurement_device_type 'Bruker APEX-II CCD'
_diffrn_measurement_method '\f and \w scans'
_diffrn_radiation_monochromator graphite
_diffrn_radiation_source 'fine-focus sealed tube'
_diffrn_radiation_type MoK\a
_diffrn_radiation_wavelength 0.71073
_diffrn_reflns_av_R_equivalents 0.0293
_diffrn_reflns_laue_measured_fraction_full 0.992
_diffrn_reflns_laue_measured_fraction_max 0.992
_diffrn_reflns_limit_h_max 8
_diffrn_reflns_limit_h_min -8
_diffrn_reflns_limit_k_max 12
_diffrn_reflns_limit_k_min -12
_diffrn_reflns_limit_l_max 17
_diffrn_reflns_limit_l_min -17
_diffrn_reflns_number 23026
_diffrn_reflns_point_group_measured_fraction_full 0.992
_diffrn_reflns_point_group_measured_fraction_max 0.992
_diffrn_reflns_theta_full 25.242
_diffrn_reflns_theta_max 27.997
_diffrn_reflns_theta_min 3.34
_exptl_absorpt_coefficient_mu 2.747
_exptl_absorpt_correction_T_max 0.7456
_exptl_absorpt_correction_T_min 0.6358
_exptl_absorpt_correction_type multi-scan
_exptl_absorpt_process_details 'SADABS; Bruker, 2008'
_exptl_crystal_colour red
_exptl_crystal_density_diffrn 1.714
_exptl_crystal_density_method 'not measured'
_exptl_crystal_description irregular
_exptl_crystal_F_000 388
_exptl_crystal_preparation Luminescent
_exptl_crystal_size_max 0.16
_exptl_crystal_size_mid 0.15
_exptl_crystal_size_min 0.10
_refine_diff_density_max 0.344
_refine_diff_density_min -0.18
_refine_diff_density_rms 0.051
_refine_ls_extinction_method none
_refine_ls_goodness_of_fit_ref 1.016
_refine_ls_hydrogen_treatment constr
_refine_ls_matrix_type full
_refine_ls_number_parameters 217
_refine_ls_number_reflns 3628
_refine_ls_number_restraints 0
_refine_ls_restrained_S_all 1.016
_refine_ls_R_factor_all 0.0345
_refine_ls_R_factor_gt 0.0265
_refine_ls_shift/su_max 0.001
_refine_ls_shift/su_mean 0
_refine_ls_structure_factor_coef Fsqd
_refine_ls_weighting_details 'w=1/[\s^2^(Fo^2^)+(0.0332P)^2^+0.1852P] where P=(Fo^2^+2Fc^2^)/3'
_refine_ls_weighting_scheme calc
_refine_ls_wR_factor_gt 0.0608
_refine_ls_wR_factor_ref 0.0638
_reflns_number_gt 3126
_reflns_number_total 3628
_reflns_threshold_expression 'I > 2\s(I)'
_cod_data_source_file c5ob01827g2.cif
_cod_data_source_block pb_p-1
_cod_depositor_comments 'Adding full bibliography for 7154717.cif.'
_cod_database_code 7154717

loop_
_symmetry_equiv_pos_as_xyz
'x, y, z'
'-x, -y, -z'

loop_
_atom_site_label
_atom_site_type_symbol
_atom_site_fract_x
_atom_site_fract_y
_atom_site_fract_z
_atom_site_U_iso_or_equiv
_atom_site_adp_type
_atom_site_occupancy
_atom_site_calc_flag
Br1 Br 0.92985(3) 0.07007(2) 0.29878(2) 0.04091(8) Uani 1 d
O2 O 0.4891(2) -0.29021(16) -0.15369(11) 0.0489(3) Uani 1 d
F2 F 0.6156(2) -0.53464(14) 0.40165(11) 0.0644(4) Uani 1 d
O1 O 0.6812(2) -0.06068(15) -0.12781(10) 0.0424(3) Uani 1 d
C5 C 0.7969(2) 0.0031(2) 0.07094(14) 0.0336(4) Uani 1 d
H1D H 0.87 0.0971 0.0818 0.04 Uiso 1 calc
F1 F 0.8265(2) -0.32594(17) 0.51077(11) 0.0746(4) Uani 1 d
N2 N 0.5551(2) -0.29297(18) 0.39119(12) 0.0413(4) Uani 1 d
C1 C 0.6758(3) -0.1917(2) 0.14285(14) 0.0326(4) Uani 1 d
C2 C 0.5658(3) -0.2790(2) 0.03825(15) 0.0389(4) Uani 1 d
H2 H 0.4857 -0.3705 0.0269 0.047 Uiso 1 calc
N1 N 0.8448(3) -0.41894(18) 0.31383(14) 0.0426(4) Uani 1 d
C4 C 0.6943(2) -0.0880(2) -0.03024(14) 0.0324(4) Uani 1 d
C6 C 0.7862(2) -0.0529(2) 0.15771(13) 0.0312(3) Uani 1 d
C15 C 0.3883(3) -0.1395(3) 0.32404(18) 0.0496(5) Uani 1 d
H7 H 0.3492 -0.0837 0.281 0.059 Uiso 1 calc
C8 C 0.6829(3) -0.2585(2) 0.23195(14) 0.0344(4) Uani 1 d
C9 C 0.8271(3) -0.3554(2) 0.23227(16) 0.0399(4) Uani 1 d
C16 C 0.5490(3) -0.2278(2) 0.30946(15) 0.0376(4) Uani 1 d
C13 C 0.4066(3) -0.2460(3) 0.45182(18) 0.0547(5) Uani 1 d
H11 H 0.3776 -0.2731 0.5119 0.066 Uiso 1 calc
B1 B 0.7116(4) -0.3958(3) 0.40834(18) 0.0425(5) Uani 1 d
C7 C 0.5767(3) -0.1994(2) -0.21100(15) 0.0438(4) Uani 1 d
H13A H 0.4721 -0.1769 -0.2572 0.053 Uiso 1 calc
H13B H 0.6702 -0.2538 -0.2583 0.053 Uiso 1 calc
C3 C 0.5803(3) -0.2250(2) -0.04614(14) 0.0354(4) Uani 1 d
C14 C 0.3005(4) -0.1507(3) 0.4129(2) 0.0618(6) Uani 1 d
H15 H 0.1914 -0.104 0.4418 0.074 Uiso 1 calc
C12 C 0.9929(4) -0.5063(3) 0.2926(2) 0.0625(6) Uani 1 d
H16 H 1.036 -0.5619 0.335 0.075 Uiso 1 calc
C10 C 0.9710(4) -0.4074(3) 0.1606(2) 0.0567(6) Uani 1 d
H1C H 0.9932 -0.3823 0.0988 0.068 Uiso 1 calc
C11 C 1.0728(4) -0.5019(3) 0.1983(2) 0.0739(8) Uani 1 d
H1B H 1.1764 -0.5536 0.1666 0.089 Uiso 1 calc

loop_
_atom_site_aniso_label
_atom_site_aniso_U_11
_atom_site_aniso_U_22
_atom_site_aniso_U_33
_atom_site_aniso_U_23
_atom_site_aniso_U_13
_atom_site_aniso_U_12
Br1 0.04415(11) 0.04583(13) 0.03169(10) 0.01523(8) 0.00043(7) 0.00091(8)
O2 0.0643(9) 0.0485(8) 0.0295(7) 0.0141(6) -0.0035(6) -0.0041(7)
F2 0.1079(11) 0.0420(7) 0.0550(7) 0.0299(6) 0.0256(7) 0.0053(7)
O1 0.0534(8) 0.0489(8) 0.0308(6) 0.0224(6) 0.0056(5) 0.0042(6)
C5 0.0345(8) 0.0350(9) 0.0367(9) 0.0190(8) 0.0080(7) 0.0038(7)
F1 0.0921(10) 0.0765(10) 0.0416(7) 0.0099(7) -0.0215(7) 0.0190(8)
N2 0.0527(9) 0.0443(9) 0.0364(8) 0.0262(7) 0.0073(7) 0.0059(7)
C1 0.0401(9) 0.0326(9) 0.0313(8) 0.0172(7) 0.0077(7) 0.0097(7)
C2 0.0505(10) 0.0313(9) 0.0367(10) 0.0156(8) 0.0045(8) 0.0020(8)
N1 0.0519(9) 0.0376(9) 0.0476(9) 0.0265(8) 0.0038(7) 0.0094(7)
C4 0.0352(8) 0.0402(10) 0.0298(8) 0.0200(8) 0.0085(7) 0.0108(7)
C6 0.0331(8) 0.0354(9) 0.0282(8) 0.0143(7) 0.0052(6) 0.0074(7)
C15 0.0551(12) 0.0583(13) 0.0523(12) 0.0356(11) 0.0168(10) 0.0191(10)
C8 0.0443(9) 0.0302(9) 0.0320(9) 0.0166(7) 0.0023(7) 0.0032(7)
C9 0.0499(10) 0.0360(10) 0.0405(10) 0.0213(8) 0.0057(8) 0.0085(8)
C16 0.0471(10) 0.0397(10) 0.0346(9) 0.0230(8) 0.0072(7) 0.0078(8)
C13 0.0643(13) 0.0692(15) 0.0464(12) 0.0362(11) 0.0197(10) 0.0141(11)
B1 0.0629(13) 0.0383(12) 0.0293(10) 0.0180(9) -0.0016(9) 0.0064(10)
C7 0.0538(11) 0.0515(12) 0.0309(9) 0.0188(9) 0.0066(8) 0.0137(9)
C3 0.0413(9) 0.0366(10) 0.0295(9) 0.0130(7) 0.0048(7) 0.0081(7)
C14 0.0657(14) 0.0807(17) 0.0608(14) 0.0424(13) 0.0296(11) 0.0297(13)
C12 0.0716(15) 0.0569(14) 0.0798(17) 0.0444(13) 0.0136(13) 0.0282(12)
C10 0.0707(14) 0.0562(13) 0.0609(14) 0.0337(11) 0.0271(11) 0.0281(11)
C11 0.0841(18) 0.0727(17) 0.092(2) 0.0470(16) 0.0369(15) 0.0471(15)

loop_
_atom_type_symbol
_atom_type_description
_atom_type_scat_dispersion_real
_atom_type_scat_dispersion_imag
_atom_type_scat_source
C C 0.0033 0.0016 'International Tables Vol C Tables 4.2.6.8 and 6.1.1.4'
H H 0 0 'International Tables Vol C Tables 4.2.6.8 and 6.1.1.4'
B B 0.0013 0.0007 'International Tables Vol C Tables 4.2.6.8 and 6.1.1.4'
N N 0.0061 0.0033 'International Tables Vol C Tables 4.2.6.8 and 6.1.1.4'
O O 0.0106 0.006 'International Tables Vol C Tables 4.2.6.8 and 6.1.1.4'
F F 0.0171 0.0103 'International Tables Vol C Tables 4.2.6.8 and 6.1.1.4'
Br Br -0.2901 2.4595 'International Tables Vol C Tables 4.2.6.8 and 6.1.1.4'

loop_
_geom_angle_atom_site_label_1
_geom_angle_atom_site_label_2
_geom_angle_atom_site_label_3
_geom_angle
C3 O2 C7 105.39(14)
C4 O1 C7 105.19(14)
C4 C5 C6 116.32(16)
C4 C5 H1D 121.8
C6 C5 H1D 121.8
C13 N2 C16 107.04(16)
C13 N2 B1 127.54(16)
C16 N2 B1 125.39(16)
C6 C1 C2 119.36(15)
C6 C1 C8 122.00(15)
C2 C1 C8 118.45(15)
C3 C2 C1 117.81(16)
C3 C2 H2 121.1
C1 C2 H2 121.1
C12 N1 C9 107.29(18)
C12 N1 B1 127.14(17)
C9 N1 B1 125.54(16)
C5 C4 O1 127.90(16)
C5 C4 C3 122.20(15)
O1 C4 C3 109.87(15)
C1 C6 C5 122.33(16)
C1 C6 Br1 120.38(12)
C5 C6 Br1 117.29(13)
C14 C15 C16 107.66(18)
C14 C15 H7 126.2
C16 C15 H7 126.2
C16 C8 C9 121.26(16)
C16 C8 C1 121.10(16)
C9 C8 C1 117.62(16)
N1 C9 C8 120.69(17)
N1 C9 C10 107.94(17)
C8 C9 C10 131.36(18)
C8 C16 N2 120.51(16)
C8 C16 C15 131.81(17)
N2 C16 C15 107.66(16)
N2 C13 C14 110.96(18)
N2 C13 H11 124.5
C14 C13 H11 124.5
F2 B1 F1 109.32(16)
F2 B1 N1 109.72(17)
F1 B1 N1 110.76(19)
F2 B1 N2 110.50(18)
F1 B1 N2 110.03(17)
N1 B1 N2 106.47(14)
O2 C7 O1 107.32(14)
O2 C7 H13A 110.2
O1 C7 H13A 110.2
O2 C7 H13B 110.2
O1 C7 H13B 110.2
H13A C7 H13B 108.5
O2 C3 C2 127.97(17)
O2 C3 C4 110.13(15)
C2 C3 C4 121.90(16)
C15 C14 C13 106.68(19)
C15 C14 H15 126.7
C13 C14 H15 126.7
N1 C12 C11 110.2(2)
N1 C12 H16 124.9
C11 C12 H16 124.9
C11 C10 C9 107.3(2)
C11 C10 H1C 126.3
C9 C10 H1C 126.3
C10 C11 C12 107.3(2)
C10 C11 H1B 126.4
C12 C11 H1B 126.4

loop_
_geom_bond_atom_site_label_1
_geom_bond_atom_site_label_2
_geom_bond_distance
Br1 C6 1.8947(17)
O2 C3 1.365(2)
O2 C7 1.434(2)
F2 B1 1.375(3)
O1 C4 1.3717(19)
O1 C7 1.437(2)
C5 C4 1.365(2)
C5 C6 1.403(2)
C5 H1D 0.93
F1 B1 1.375(3)
N2 C13 1.335(3)
N2 C16 1.398(2)
N2 B1 1.552(3)
C1 C6 1.385(2)
C1 C2 1.406(3)
C1 C8 1.495(2)
C2 C3 1.365(2)
C2 H2 0.93
N1 C12 1.339(3)
N1 C9 1.388(2)
N1 B1 1.543(3)
C4 C3 1.377(2)
C15 C14 1.368(3)
C15 C16 1.412(3)
C15 H7 0.93
C8 C16 1.378(2)
C8 C9 1.396(3)
C9 C10 1.400(3)
C13 C14 1.398(3)
C13 H11 0.93
C7 H13A 0.97
C7 H13B 0.97
C14 H15 0.93
C12 C11 1.386(4)
C12 H16 0.93
C10 C11 1.368(3)
C10 H1C 0.93
C11 H1B 0.93

loop_
_geom_torsion_atom_site_label_1
_geom_torsion_atom_site_label_2
_geom_torsion_atom_site_label_3
_geom_torsion_atom_site_label_4
_geom_torsion
C6 C1 C2 C3 2.8(3)
C8 C1 C2 C3 -172.25(16)
C6 C5 C4 O1 -179.66(15)
C6 C5 C4 C3 2.2(2)
C7 O1 C4 C5 173.17(17)
C7 O1 C4 C3 -8.50(18)
C2 C1 C6 C5 -1.7(2)
C8 C1 C6 C5 173.24(16)
C2 C1 C6 Br1 178.19(13)
C8 C1 C6 Br1 -6.9(2)
C4 C5 C6 C1 -0.8(2)
C4 C5 C6 Br1 179.29(12)
C6 C1 C8 C16 90.4(2)
C2 C1 C8 C16 -94.7(2)
C6 C1 C8 C9 -91.0(2)
C2 C1 C8 C9 83.9(2)
C12 N1 C9 C8 179.7(2)
B1 N1 C9 C8 1.6(3)
C12 N1 C9 C10 -0.1(2)
B1 N1 C9 C10 -178.26(19)
C16 C8 C9 N1 -2.6(3)
C1 C8 C9 N1 178.74(16)
C16 C8 C9 C10 177.1(2)
C1 C8 C9 C10 -1.5(3)
C9 C8 C16 N2 0.4(3)
C1 C8 C16 N2 178.93(16)
C9 C8 C16 C15 -177.7(2)
C1 C8 C16 C15 0.9(3)
C13 N2 C16 C8 -178.62(19)
B1 N2 C16 C8 3.2(3)
C13 N2 C16 C15 -0.2(2)
B1 N2 C16 C15 -178.38(18)
C14 C15 C16 C8 178.5(2)
C14 C15 C16 N2 0.3(3)
C16 N2 C13 C14 0.0(3)
B1 N2 C13 C14 178.1(2)
C12 N1 B1 F2 -56.7(3)
C9 N1 B1 F2 121.0(2)
C12 N1 B1 F1 64.1(3)
C9 N1 B1 F1 -118.2(2)
C12 N1 B1 N2 -176.3(2)
C9 N1 B1 N2 1.4(3)
C13 N2 B1 F2 59.3(3)
C16 N2 B1 F2 -122.86(19)
C13 N2 B1 F1 -61.5(3)
C16 N2 B1 F1 116.3(2)
C13 N2 B1 N1 178.4(2)
C16 N2 B1 N1 -3.8(3)
C3 O2 C7 O1 -14.15(19)
C4 O1 C7 O2 13.91(18)
C7 O2 C3 C2 -171.89(19)
C7 O2 C3 C4 9.09(19)
C1 C2 C3 O2 179.50(17)
C1 C2 C3 C4 -1.6(3)
C5 C4 C3 O2 178.08(16)
O1 C4 C3 O2 -0.4(2)
C5 C4 C3 C2 -1.0(3)
O1 C4 C3 C2 -179.46(16)
C16 C15 C14 C13 -0.3(3)
N2 C13 C14 C15 0.2(3)
C9 N1 C12 C11 -0.2(3)
B1 N1 C12 C11 177.9(2)
N1 C9 C10 C11 0.4(3)
C8 C9 C10 C11 -179.4(2)
C9 C10 C11 C12 -0.5(3)
N1 C12 C11 C10 0.4(3)
